data_4513722
loop_
_publ_author_name
'Dar, Ajaz A.'
'Enjamuri, Nagasuresh'
'Shadab, Md'
'Ali, Nahid'
'Khan, Abu T.'

_publ_section_title
;
 Synthesis of Unsymmetrical Sulfides and Their Oxidation to Sulfones to
 Discover Potent Antileishmanial Agents.
;
_journal_issue 11
_journal_name_full 'ACS combinatorial science'
_journal_page_first 671
_journal_page_last 681
_journal_paper_doi 10.1021/acscombsci.5b00044
_journal_volume 17
_journal_year 2015
_chemical_formula_moiety 'C23 H20 O2 S'
_chemical_formula_sum 'C23 H20 O2 S'
_chemical_formula_weight 360.45
_chemical_name_systematic
; 
 ? 
;
_space_group_IT_number 2
_symmetry_cell_setting triclinic
_symmetry_space_group_name_Hall '-P 1'
_symmetry_space_group_name_H-M 'P -1'
_atom_sites_solution_hydrogens geom
_atom_sites_solution_primary direct
_atom_sites_solution_secondary difmap
_audit_creation_method SHELXL-97
_cell_angle_alpha 72.010(6)
_cell_angle_beta 81.369(6)
_cell_angle_gamma 78.119(6)
_cell_formula_units_Z 2
_cell_length_a 5.5396(7)
_cell_length_b 10.8167(13)
_cell_length_c 17.091(2)
_cell_measurement_temperature 296(2)
_cell_volume 949.0(2)
_computing_structure_refinement 'SHELXL-97 (Sheldrick, 1997)'
_computing_structure_solution 'SHELXS-97 (Sheldrick, 1990)'
_diffrn_ambient_temperature 296(2)
_diffrn_measured_fraction_theta_full 0.976
_diffrn_measured_fraction_theta_max 0.976
_diffrn_radiation_monochromator graphite
_diffrn_radiation_source 'fine-focus sealed tube'
_diffrn_radiation_type MoK\a
_diffrn_radiation_wavelength 0.71073
_diffrn_reflns_av_R_equivalents 0.1192
_diffrn_reflns_av_sigmaI/netI 0.0916
_diffrn_reflns_limit_h_max 6
_diffrn_reflns_limit_h_min -6
_diffrn_reflns_limit_k_max 12
_diffrn_reflns_limit_k_min -12
_diffrn_reflns_limit_l_max 20
_diffrn_reflns_limit_l_min -20
_diffrn_reflns_number 11536
_diffrn_reflns_theta_full 25.00
_diffrn_reflns_theta_max 25.00
_diffrn_reflns_theta_min 1.26
_exptl_absorpt_coefficient_mu 0.184
_exptl_absorpt_correction_type none
_exptl_crystal_colour colorless
_exptl_crystal_density_diffrn 1.261
_exptl_crystal_density_method 'not measured'
_exptl_crystal_description block
_exptl_crystal_F_000 380
_exptl_crystal_size_max 0.4
_exptl_crystal_size_mid 0.3
_exptl_crystal_size_min 0.2
_refine_diff_density_max 0.449
_refine_diff_density_min -0.278
_refine_diff_density_rms 0.083
_refine_ls_extinction_method none
_refine_ls_goodness_of_fit_ref 1.007
_refine_ls_hydrogen_treatment mixed
_refine_ls_matrix_type full
_refine_ls_number_parameters 236
_refine_ls_number_reflns 3276
_refine_ls_number_restraints 0
_refine_ls_restrained_S_all 1.007
_refine_ls_R_factor_all 0.1117
_refine_ls_R_factor_gt 0.0703
_refine_ls_shift/su_max 0.000
_refine_ls_shift/su_mean 0.000
_refine_ls_structure_factor_coef Fsqd
_refine_ls_weighting_details 'calc w=1/[\s^2^(Fo^2^)+(0.1000P)^2^+0.3714P] where P=(Fo^2^+2Fc^2^)/3'
_refine_ls_weighting_scheme calc
_refine_ls_wR_factor_gt 0.2114
_refine_ls_wR_factor_ref 0.2258
_reflns_number_gt 1744
_reflns_number_total 3276
_reflns_threshold_expression >2sigma(I)
_cod_data_source_file co5b00044_si_004.cif
_cod_data_source_block ad1
_cod_depositor_comments
;
The following automatic conversions were performed:

'_symmetry_cell_setting' value 'Triclinic' changed to 'triclinic'
according to
/usr/data/users/saulius/crontab/automatic-downloads/current/ACS/lib/dictionaries/cif_core.dic
dictionary named 'cif_core.dic' version 2.4.2 from 2011-04-26.

Automatic conversion script
Id: cif_fix_values 4268 2015-11-12 08:31:59Z antanas 
;
_cod_original_sg_symbol_H-M P-1
_cod_database_code 4513722

loop_
_symmetry_equiv_pos_as_xyz
'x, y, z'
'-x, -y, -z'

loop_
_atom_site_label
_atom_site_type_symbol
_atom_site_fract_x
_atom_site_fract_y
_atom_site_fract_z
_atom_site_U_iso_or_equiv
_atom_site_adp_type
_atom_site_occupancy
_atom_site_symmetry_multiplicity
_atom_site_calc_flag
_atom_site_refinement_flags
S1 S 0.3696(2) 0.20054(12) 0.33994(8) 0.0771(5) Uani 1 1 d .
C1 C 0.5600(8) 0.0434(4) 0.3620(3) 0.0634(11) Uani 1 1 d .
C4 C 0.8297(14) -0.2088(6) 0.4043(4) 0.108(2) Uani 1 1 d .
H4 H 0.9221 -0.2935 0.4172 0.130 Uiso 1 1 calc R
C2 C 0.5075(15) -0.0516(6) 0.3371(4) 0.134(3) Uani 1 1 d .
H2 H 0.3782 -0.0337 0.3041 0.160 Uiso 1 1 calc R
C5 C 0.8813(17) -0.1162(7) 0.4301(6) 0.168(4) Uani 1 1 d .
H5 H 1.0095 -0.1359 0.4638 0.202 Uiso 1 1 calc R
C3 C 0.644(2) -0.1774(7) 0.3600(6) 0.174(4) Uani 1 1 d .
H3 H 0.6002 -0.2427 0.3427 0.209 Uiso 1 1 calc R
C6 C 0.7491(15) 0.0102(6) 0.4082(6) 0.170(4) Uani 1 1 d .
H6 H 0.7935 0.0744 0.4264 0.204 Uiso 1 1 calc R
C7 C 0.6048(7) 0.2971(4) 0.1832(3) 0.0537(10) Uani 1 1 d .
C12 C 0.8216(8) 0.2346(4) 0.1513(3) 0.0647(11) Uani 1 1 d .
H12 H 0.9543 0.1989 0.1835 0.078 Uiso 1 1 calc R
C10 C 0.6551(8) 0.2768(4) 0.0234(3) 0.0689(12) Uani 1 1 d .
H10 H 0.6721 0.2700 -0.0302 0.083 Uiso 1 1 calc R
C11 C 0.8436(9) 0.2246(5) 0.0717(3) 0.0754(13) Uani 1 1 d .
H11 H 0.9906 0.1812 0.0512 0.091 Uiso 1 1 calc R
C8 C 0.4138(8) 0.3491(4) 0.1332(3) 0.0683(12) Uani 1 1 d .
H8 H 0.2653 0.3913 0.1537 0.082 Uiso 1 1 calc R
C9 C 0.4374(9) 0.3401(5) 0.0541(3) 0.0735(13) Uani 1 1 d .
H9 H 0.3064 0.3768 0.0212 0.088 Uiso 1 1 calc R
C13 C 0.5828(7) 0.3044(4) 0.2716(3) 0.0547(10) Uani 1 1 d .
H13 H 0.7470 0.2741 0.2922 0.066 Uiso 1 1 calc R
C16 C 0.5644(7) 0.6802(4) 0.1896(2) 0.0478(9) Uani 1 1 d .
C15 C 0.6672(7) 0.5369(4) 0.2259(2) 0.0484(9) Uani 1 1 d .
C17 C 0.3260(7) 0.7388(4) 0.2101(3) 0.0590(11) Uani 1 1 d .
H17 H 0.2159 0.6876 0.2454 0.071 Uiso 1 1 calc R
C18 C 0.2518(8) 0.8730(4) 0.1782(3) 0.0686(12) Uani 1 1 d .
H18 H 0.0919 0.9120 0.1921 0.082 Uiso 1 1 calc R
C20 C 0.6491(10) 0.8921(5) 0.1039(3) 0.0793(14) Uani 1 1 d .
H20 H 0.7566 0.9437 0.0675 0.095 Uiso 1 1 calc R
C19 C 0.4124(10) 0.9484(5) 0.1263(3) 0.0805(14) Uani 1 1 d .
H19 H 0.3617 1.0389 0.1058 0.097 Uiso 1 1 calc R
C14 C 0.4875(7) 0.4459(4) 0.2776(2) 0.0536(10) Uani 1 1 d .
H14 H 0.3251 0.4775 0.2558 0.064 Uiso 1 1 calc R
C21 C 0.7243(8) 0.7578(4) 0.1364(3) 0.0610(11) Uani 1 1 d .
H21 H 0.8845 0.7193 0.1222 0.073 Uiso 1 1 calc R
O1 O 0.8781(5) 0.4972(3) 0.2179(2) 0.0724(9) Uani 1 1 d .
O2 O 0.2733(6) 0.5080(3) 0.3945(2) 0.0902(11) Uani 1 1 d .
C22 C 0.4620(8) 0.4528(4) 0.3679(3) 0.0647(12) Uani 1 1 d .
C23 C 0.6810(9) 0.3970(5) 0.4163(3) 0.0900(16) Uani 1 1 d .
H23A H 0.6892 0.4517 0.4503 0.135 Uiso 1 1 calc R
H23B H 0.8290 0.3939 0.3791 0.135 Uiso 1 1 calc R
H23C H 0.6661 0.3095 0.4506 0.135 Uiso 1 1 calc R

loop_
_atom_site_aniso_label
_atom_site_aniso_U_11
_atom_site_aniso_U_22
_atom_site_aniso_U_33
_atom_site_aniso_U_23
_atom_site_aniso_U_13
_atom_site_aniso_U_12
S1 0.0732(9) 0.0590(8) 0.0867(9) -0.0125(6) 0.0127(6) -0.0110(6)
C1 0.080(3) 0.050(3) 0.056(3) -0.009(2) -0.001(2) -0.012(2)
C4 0.145(6) 0.063(4) 0.093(4) -0.018(3) 0.007(4) 0.016(4)
C2 0.208(7) 0.081(4) 0.135(6) -0.062(4) -0.091(5) 0.025(4)
C5 0.193(8) 0.076(5) 0.227(10) -0.015(6) -0.117(7) 0.019(5)
C3 0.294(11) 0.082(5) 0.176(8) -0.077(5) -0.117(8) 0.036(6)
C6 0.196(8) 0.065(4) 0.270(11) -0.036(5) -0.145(8) 0.005(5)
C7 0.046(2) 0.047(2) 0.071(3) -0.024(2) -0.0019(19) -0.0054(17)
C12 0.054(3) 0.071(3) 0.068(3) -0.027(2) -0.007(2) 0.003(2)
C10 0.074(3) 0.074(3) 0.065(3) -0.030(2) -0.003(2) -0.014(2)
C11 0.065(3) 0.085(3) 0.080(3) -0.043(3) -0.001(2) 0.005(2)
C8 0.052(3) 0.079(3) 0.079(3) -0.040(3) -0.004(2) 0.003(2)
C9 0.069(3) 0.078(3) 0.079(3) -0.031(3) -0.018(2) -0.002(2)
C13 0.047(2) 0.046(2) 0.070(3) -0.022(2) 0.0012(18) -0.0018(16)
C16 0.048(2) 0.051(2) 0.047(2) -0.0175(18) -0.0074(16) -0.0084(17)
C15 0.050(3) 0.047(2) 0.052(2) -0.0194(18) -0.0018(17) -0.0083(18)
C17 0.058(3) 0.052(3) 0.067(3) -0.018(2) -0.009(2) -0.0057(19)
C18 0.065(3) 0.056(3) 0.084(3) -0.021(2) -0.019(2) 0.002(2)
C20 0.085(4) 0.066(3) 0.081(3) -0.003(3) -0.009(3) -0.026(3)
C19 0.089(4) 0.053(3) 0.096(4) -0.011(3) -0.031(3) -0.006(3)
C14 0.048(2) 0.049(2) 0.062(3) -0.0192(19) -0.0045(18) -0.0023(17)
C21 0.061(3) 0.058(3) 0.064(3) -0.016(2) -0.005(2) -0.012(2)
O1 0.0515(19) 0.0633(19) 0.096(2) -0.0215(17) 0.0025(15) -0.0057(14)
O2 0.084(2) 0.101(3) 0.075(2) -0.034(2) 0.0087(17) 0.009(2)
C22 0.068(3) 0.061(3) 0.062(3) -0.023(2) 0.006(2) -0.003(2)
C23 0.095(4) 0.101(4) 0.075(3) -0.035(3) -0.019(3) 0.006(3)

loop_
_atom_type_symbol
_atom_type_description
_atom_type_scat_dispersion_real
_atom_type_scat_dispersion_imag
_atom_type_scat_source
C C 0.0033 0.0016 'International Tables Vol C Tables 4.2.6.8 and 6.1.1.4'
H H 0.0000 0.0000 'International Tables Vol C Tables 4.2.6.8 and 6.1.1.4'
O O 0.0106 0.0060 'International Tables Vol C Tables 4.2.6.8 and 6.1.1.4'
S S 0.1246 0.1234 'International Tables Vol C Tables 4.2.6.8 and 6.1.1.4'

loop_
_geom_angle_atom_site_label_1
_geom_angle_atom_site_label_2
_geom_angle_atom_site_label_3
_geom_angle
C1 S1 C13 101.56(19)
C2 C1 C6 116.2(5)
C2 C1 S1 120.2(4)
C6 C1 S1 123.4(4)
C3 C4 C5 117.0(6)
C1 C2 C3 120.3(6)
C4 C5 C6 121.1(7)
C4 C3 C2 123.2(6)
C1 C6 C5 122.1(7)
C12 C7 C8 117.9(4)
C12 C7 C13 119.5(4)
C8 C7 C13 122.6(3)
C7 C12 C11 120.4(4)
C11 C10 C9 119.4(4)
C10 C11 C12 121.0(4)
C9 C8 C7 121.5(4)
C8 C9 C10 119.8(4)
C7 C13 C14 112.2(3)
C7 C13 S1 112.0(3)
C14 C13 S1 106.9(2)
C21 C16 C17 119.0(4)
C21 C16 C15 117.1(3)
C17 C16 C15 123.8(4)
O1 C15 C16 121.1(3)
O1 C15 C14 120.8(3)
C16 C15 C14 118.0(3)
C18 C17 C16 120.1(4)
C19 C18 C17 120.1(4)
C19 C20 C21 119.1(4)
C18 C19 C20 120.8(4)
C15 C14 C13 109.7(3)
C15 C14 C22 108.3(3)
C13 C14 C22 112.1(3)
C16 C21 C20 120.8(4)
O2 C22 C23 122.5(4)
O2 C22 C14 119.2(4)
C23 C22 C14 118.2(4)

loop_
_geom_bond_atom_site_label_1
_geom_bond_atom_site_label_2
_geom_bond_distance
S1 C1 1.769(4)
S1 C13 1.828(4)
C1 C2 1.323(7)
C1 C6 1.330(8)
C4 C3 1.296(9)
C4 C5 1.308(10)
C2 C3 1.383(9)
C5 C6 1.378(9)
C7 C12 1.375(5)
C7 C8 1.376(6)
C7 C13 1.524(6)
C12 C11 1.384(6)
C10 C11 1.349(6)
C10 C9 1.375(6)
C8 C9 1.371(6)
C13 C14 1.543(5)
C16 C21 1.381(5)
C16 C17 1.387(5)
C16 C15 1.504(5)
C15 O1 1.162(4)
C15 C14 1.530(5)
C17 C18 1.380(6)
C18 C19 1.363(7)
C20 C19 1.378(7)
C20 C21 1.384(6)
C14 C22 1.552(6)
O2 C22 1.194(4)
C22 C23 1.487(6)
